data_7024874
loop_
_publ_author_name
'Lopez, Nazario'
'Zhao, Hanhua'
'Prosvirin, Andrey V.'
'Wernsdorfer, Wolfgang'
'Dunbar, Kim R.'

_publ_section_title
;
 A homologous heterospin series of mononuclear lanthanide/TCNQF(4) organic
 radical complexes.
;
_journal_issue 18
_journal_name_full 'Dalton transactions (Cambridge, England : 2003)'
_journal_page_first 4341
_journal_page_last 4352
_journal_paper_doi 10.1039/b922219g
_journal_volume 39
_journal_year 2010
_chemical_formula_sum 'C36 H18 F12 Gd N12 O9'
_chemical_formula_weight 1147.87
_chemical_name_common
;Gadolinium(iii) 2,3,5,6-Tetrafluoro-7,7,8,8-
Tetracyanoquinodimethane
;
_chemical_name_systematic
;Gadolinium(III)
2,3,5,6-Tetrafluoro-7,7,8,8-Tetracyanoquinodimethane
;
_space_group_IT_number 14
_symmetry_cell_setting monoclinic
_symmetry_space_group_name_Hall '-P 2ybc'
_symmetry_space_group_name_H-M 'P 1 21/c 1'
_atom_sites_solution_hydrogens geom
_atom_sites_solution_primary direct
_atom_sites_solution_secondary difmap
_audit_creation_method SHELXL-97
_cell_angle_alpha 90.00
_cell_angle_beta 103.18(3)
_cell_angle_gamma 90.00
_cell_formula_units_Z 4
_cell_length_a 13.701(3)
_cell_length_b 17.671(4)
_cell_length_c 17.104(3)
_cell_measurement_temperature 110(2)
_cell_volume 4032.0(15)
_computing_cell_refinement 'SMART V5.625 (Bruker, 2000)'
_computing_data_collection 'SMART V5.625 (Bruker, 2000)'
_computing_data_reduction 'SAINT V6.32 (Bruker, 2001)'
_computing_molecular_graphics 'X-Seed (Barbour, 2001)'
_computing_publication_material 'SHELXL-97 (Sheldrick, 1997)'
_computing_structure_refinement 'SHELXL-97 (Sheldrick, 1997)'
_computing_structure_solution 'SHELXS-97 (Sheldrick, 1997)'
_diffrn_ambient_temperature 110(2)
_diffrn_measured_fraction_theta_full 0.969
_diffrn_measured_fraction_theta_max 0.969
_diffrn_measurement_device_type 'Bruker SMART 1000 CCD area-detector'
_diffrn_measurement_method 'profile data from \w scans'
_diffrn_radiation_monochromator graphite
_diffrn_radiation_source 'fine-focus sealed tube'
_diffrn_radiation_type MoK\a
_diffrn_radiation_wavelength 0.71073
_diffrn_reflns_av_R_equivalents 0.0295
_diffrn_reflns_av_sigmaI/netI 0.0344
_diffrn_reflns_limit_h_max 18
_diffrn_reflns_limit_h_min -17
_diffrn_reflns_limit_k_max 22
_diffrn_reflns_limit_k_min -23
_diffrn_reflns_limit_l_max 22
_diffrn_reflns_limit_l_min -14
_diffrn_reflns_number 25969
_diffrn_reflns_theta_full 28.34
_diffrn_reflns_theta_max 28.34
_diffrn_reflns_theta_min 1.53
_exptl_absorpt_coefficient_mu 1.773
_exptl_absorpt_correction_type multi-scan
_exptl_absorpt_process_details 'SADABS v2.03 (Bruker, 2003)'
_exptl_crystal_colour blue
_exptl_crystal_density_diffrn 1.891
_exptl_crystal_density_method 'not measured'
_exptl_crystal_description block
_exptl_crystal_F_000 2248
_exptl_crystal_size_max 0.36
_exptl_crystal_size_mid 0.27
_exptl_crystal_size_min 0.21
_refine_diff_density_max 0.715
_refine_diff_density_min -0.522
_refine_diff_density_rms 0.078
_refine_ls_extinction_method none
_refine_ls_goodness_of_fit_ref 1.049
_refine_ls_hydrogen_treatment mixed
_refine_ls_matrix_type full
_refine_ls_number_parameters 703
_refine_ls_number_reflns 9739
_refine_ls_number_restraints 1
_refine_ls_restrained_S_all 1.049
_refine_ls_R_factor_all 0.0304
_refine_ls_R_factor_gt 0.0236
_refine_ls_shift/su_max 0.001
_refine_ls_shift/su_mean 0.000
_refine_ls_structure_factor_coef Fsqd
_refine_ls_weighting_details 'calc w=1/[\s^2^(Fo^2^)+(0.0171P)^2^+2.2813P] where P=(Fo^2^+2Fc^2^)/3'
_refine_ls_weighting_scheme calc
_refine_ls_wR_factor_gt 0.0517
_refine_ls_wR_factor_ref 0.0543
_reflns_number_gt 8443
_reflns_number_total 9739
_reflns_threshold_expression >2sigma(I)
_cod_data_source_file b922219g.txt
_cod_data_source_block c:\docume~1\hanhua\nl032
_cod_original_cell_volume 4032.2(14)
_cod_original_sg_symbol_H-M P21/c
_cod_database_code 7024874

loop_
_symmetry_equiv_pos_as_xyz
'x, y, z'
'-x, y+1/2, -z+1/2'
'-x, -y, -z'
'x, -y-1/2, z-1/2'

loop_
_atom_site_label
_atom_site_type_symbol
_atom_site_fract_x
_atom_site_fract_y
_atom_site_fract_z
_atom_site_U_iso_or_equiv
_atom_site_adp_type
_atom_site_occupancy
_atom_site_symmetry_multiplicity
_atom_site_calc_flag
_atom_site_refinement_flags
Gd1 Gd 0.301411(7) 0.590635(5) 0.064426(6) 0.01317(3) Uani 1 1 d .
F8 F -0.14942(9) 0.89869(7) -0.32815(8) 0.0226(3) Uani 1 1 d .
F5 F -0.02518(9) 0.69062(7) -0.09530(8) 0.0251(3) Uani 1 1 d .
F7 F 0.04280(9) 0.87647(7) -0.27475(7) 0.0208(3) Uani 1 1 d .
F3 F 0.43598(10) 1.00941(7) 0.21087(7) 0.0241(3) Uani 1 1 d .
F6 F -0.21793(9) 0.71001(7) -0.15098(8) 0.0255(3) Uani 1 1 d .
F2 F 0.30795(10) 0.94593(7) -0.10521(7) 0.0265(3) Uani 1 1 d .
F4 F 0.45317(10) 1.11327(7) 0.10504(8) 0.0281(3) Uani 1 1 d .
O6 O 0.14178(12) 0.60233(10) 0.09019(11) 0.0255(4) Uani 1 1 d .
F1 F 0.29567(10) 0.84133(7) -0.00073(7) 0.0246(3) Uani 1 1 d .
N1 N 0.32894(14) 0.72279(10) 0.12312(11) 0.0211(4) Uani 1 1 d .
O2 O 0.36995(14) 0.58487(11) 0.20446(10) 0.0268(4) Uani 1 1 d .
O3 O 0.43576(13) 0.50260(10) 0.07266(11) 0.0243(4) Uani 1 1 d .
O5 O 0.25386(13) 0.52681(10) -0.05939(10) 0.0235(3) Uani 1 1 d .
N7 N -0.37352(15) 0.91460(12) -0.38147(14) 0.0321(5) Uani 1 1 d .
O1 O 0.41500(12) 0.64676(9) -0.00544(11) 0.0214(3) Uani 1 1 d .
O4 O 0.24783(13) 0.46998(10) 0.10190(13) 0.0299(4) Uani 1 1 d D
N5 N 0.20134(13) 0.68082(10) -0.03699(11) 0.0199(4) Uani 1 1 d .
C5 C 0.33737(15) 0.90775(11) 0.02754(13) 0.0174(4) Uani 1 1 d .
C3 C 0.36003(15) 0.86085(11) 0.16793(12) 0.0167(4) Uani 1 1 d .
C22 C -0.29924(16) 0.81490(12) -0.27533(13) 0.0199(4) Uani 1 1 d .
C8 C 0.41313(15) 1.04645(11) 0.07793(13) 0.0190(4) Uani 1 1 d .
C9 C 0.38259(15) 1.03533(11) -0.00635(13) 0.0177(4) Uani 1 1 d .
C11 C 0.36772(17) 1.07532(12) -0.14873(15) 0.0230(5) Uani 1 1 d .
C15 C 0.12357(15) 0.76605(11) -0.15601(12) 0.0165(4) Uani 1 1 d .
C10 C 0.38717(16) 1.09101(11) -0.06499(13) 0.0195(4) Uani 1 1 d .
C14 C 0.19870(16) 0.79744(12) -0.19123(13) 0.0191(4) Uani 1 1 d .
N6 N 0.26383(14) 0.81921(11) -0.21694(12) 0.0266(4) Uani 1 1 d .
C20 C -0.12035(16) 0.84467(11) -0.27232(12) 0.0173(4) Uani 1 1 d .
C18 C -0.15482(16) 0.75152(11) -0.18308(13) 0.0182(4) Uani 1 1 d .
C17 C -0.05485(16) 0.74129(11) -0.15428(12) 0.0175(4) Uani 1 1 d .
C24 C -0.33829(16) 0.87013(13) -0.33445(14) 0.0226(5) Uani 1 1 d .
C6 C 0.34326(15) 0.96211(12) -0.02727(12) 0.0182(4) Uani 1 1 d .
C13 C 0.16290(15) 0.71816(11) -0.08997(13) 0.0174(4) Uani 1 1 d .
N2 N 0.38609(15) 0.88018(11) 0.32008(12) 0.0271(4) Uani 1 1 d .
C21 C -0.19492(15) 0.80398(11) -0.24499(12) 0.0171(4) Uani 1 1 d .
C7 C 0.40549(15) 0.99231(12) 0.13263(13) 0.0177(4) Uani 1 1 d .
C4 C 0.36731(15) 0.91849(11) 0.11144(13) 0.0165(4) Uani 1 1 d .
N3 N 0.35497(16) 1.06531(11) -0.21653(13) 0.0303(5) Uani 1 1 d .
C19 C -0.02061(15) 0.83335(11) -0.24462(12) 0.0161(4) Uani 1 1 d .
C16 C 0.01908(15) 0.77965(11) -0.18434(12) 0.0160(4) Uani 1 1 d .
N4 N 0.45492(17) 1.22626(12) -0.03554(14) 0.0367(5) Uani 1 1 d .
C1 C 0.34232(15) 0.78455(12) 0.14295(12) 0.0181(4) Uani 1 1 d .
C2 C 0.37665(16) 0.87299(12) 0.25227(13) 0.0202(4) Uani 1 1 d .
C12 C 0.42512(17) 1.16539(13) -0.04564(14) 0.0238(5) Uani 1 1 d .
C23 C -0.37402(16) 0.77359(13) -0.24854(14) 0.0238(5) Uani 1 1 d .
F10 F 0.05173(9) 0.63180(7) 0.47172(7) 0.0232(3) Uani 1 1 d .
F12 F 0.20847(10) 0.46681(7) 0.68087(7) 0.0236(3) Uani 1 1 d .
F11 F 0.22182(10) 0.36274(7) 0.57510(8) 0.0242(3) Uani 1 1 d .
F9 F 0.06519(10) 0.52827(7) 0.36544(7) 0.0253(3) Uani 1 1 d .
C36 C 0.13950(16) 0.59449(12) 0.72357(14) 0.0203(4) Uani 1 1 d .
N12 N 0.10435(18) 0.40463(12) 0.25546(13) 0.0366(5) Uani 1 1 d .
C31 C 0.17741(16) 0.42866(11) 0.54798(13) 0.0176(4) Uani 1 1 d .
C27 C 0.15175(16) 0.38210(12) 0.40752(13) 0.0205(4) Uani 1 1 d .
C28 C 0.14429(15) 0.43903(12) 0.46425(13) 0.0176(4) Uani 1 1 d .
C32 C 0.17056(15) 0.48264(12) 0.60307(12) 0.0170(4) Uani 1 1 d .
C33 C 0.12945(15) 0.55518(11) 0.58224(12) 0.0153(4) Uani 1 1 d .
C30 C 0.09608(15) 0.56568(11) 0.49838(13) 0.0164(4) Uani 1 1 d .
C26 C 0.17839(18) 0.30573(13) 0.42978(14) 0.0257(5) Uani 1 1 d .
C34 C 0.12365(15) 0.61131(11) 0.64027(13) 0.0175(4) Uani 1 1 d .
N11 N 0.19719(18) 0.24336(12) 0.44462(13) 0.0379(5) Uani 1 1 d .
C29 C 0.10267(15) 0.51208(12) 0.44301(12) 0.0180(4) Uani 1 1 d .
C25 C 0.12528(17) 0.39531(13) 0.32346(15) 0.0246(5) Uani 1 1 d .
N9 N 0.06957(15) 0.74912(11) 0.60697(13) 0.0289(4) Uani 1 1 d .
C35 C 0.09289(16) 0.68711(12) 0.61983(13) 0.0206(4) Uani 1 1 d .
O1S O 0.01251(14) 0.48524(10) 0.10258(12) 0.0282(4) Uani 1 1 d .
O2S O 0.10520(15) 0.40262(11) -0.00870(12) 0.0316(4) Uani 1 1 d .
O3S O 0.39653(17) 0.14759(11) 0.58138(15) 0.0375(5) Uani 1 1 d .
N10 N 0.15001(15) 0.58286(11) 0.79101(12) 0.0274(4) Uani 1 1 d .
N8 N -0.43778(15) 0.74167(13) -0.22942(14) 0.0375(5) Uani 1 1 d .
H2A H 0.347(2) 0.6123(17) 0.2309(18) 0.041(9) Uiso 1 1 d .
H5B H 0.222(2) 0.5463(18) -0.1017(19) 0.043(9) Uiso 1 1 d .
H1SA H 0.023(2) 0.452(2) 0.071(2) 0.060(11) Uiso 1 1 d .
H2B H 0.381(3) 0.545(2) 0.225(2) 0.059(11) Uiso 1 1 d .
H1B H 0.413(2) 0.6383(18) -0.053(2) 0.047(10) Uiso 1 1 d .
H6A H 0.107(2) 0.5695(17) 0.0998(18) 0.039(9) Uiso 1 1 d .
H4B H 0.209(2) 0.4447(19) 0.067(2) 0.050(10) Uiso 1 1 d .
H1A H 0.450(2) 0.6814(18) 0.0089(19) 0.046(9) Uiso 1 1 d .
H3B H 0.433(2) 0.453(2) 0.081(2) 0.060(10) Uiso 1 1 d .
H5A H 0.289(3) 0.493(2) -0.073(2) 0.063(11) Uiso 1 1 d .
H6B H 0.111(2) 0.6445(19) 0.0933(19) 0.055(10) Uiso 1 1 d .
H1SB H 0.028(2) 0.4638(19) 0.147(2) 0.056(11) Uiso 1 1 d .
H2SA H 0.119(3) 0.358(2) -0.024(2) 0.069(12) Uiso 1 1 d .
H2SB H 0.091(3) 0.433(2) -0.047(2) 0.067(12) Uiso 1 1 d .
H3A H 0.487(2) 0.5150(17) 0.0787(18) 0.037(9) Uiso 1 1 d .
H3SA H 0.419(3) 0.173(2) 0.620(3) 0.079(14) Uiso 1 1 d .
H4A H 0.273(3) 0.444(2) 0.142(2) 0.118(18) Uiso 1 1 d D
H3SB H 0.364(3) 0.170(2) 0.546(2) 0.061(12) Uiso 1 1 d .

loop_
_atom_site_aniso_label
_atom_site_aniso_U_11
_atom_site_aniso_U_22
_atom_site_aniso_U_33
_atom_site_aniso_U_23
_atom_site_aniso_U_13
_atom_site_aniso_U_12
Gd1 0.01457(5) 0.01213(5) 0.01261(5) 0.00132(4) 0.00265(4) 0.00035(4)
F8 0.0239(6) 0.0223(6) 0.0212(7) 0.0099(5) 0.0043(5) 0.0043(5)
F5 0.0233(6) 0.0262(7) 0.0241(7) 0.0142(5) 0.0020(5) -0.0013(5)
F7 0.0215(6) 0.0212(6) 0.0211(7) 0.0072(5) 0.0082(5) -0.0008(5)
F3 0.0307(7) 0.0234(6) 0.0161(6) -0.0061(5) 0.0009(5) -0.0048(5)
F6 0.0218(6) 0.0262(7) 0.0291(7) 0.0094(6) 0.0073(6) -0.0040(5)
F2 0.0415(8) 0.0213(6) 0.0145(6) -0.0023(5) 0.0017(6) -0.0068(6)
F4 0.0382(8) 0.0168(6) 0.0268(7) -0.0053(5) 0.0023(6) -0.0114(6)
O6 0.0229(8) 0.0197(8) 0.0381(10) 0.0047(7) 0.0157(8) 0.0016(7)
F1 0.0386(7) 0.0142(6) 0.0187(7) -0.0031(5) 0.0016(6) -0.0088(5)
N1 0.0297(10) 0.0169(9) 0.0160(9) 0.0011(7) 0.0041(8) -0.0013(7)
O2 0.0351(10) 0.0278(9) 0.0167(8) 0.0031(7) 0.0044(7) 0.0144(8)
O3 0.0185(9) 0.0193(8) 0.0347(10) 0.0011(7) 0.0051(7) 0.0032(7)
O5 0.0275(9) 0.0217(8) 0.0188(9) -0.0037(7) -0.0001(7) 0.0035(7)
N7 0.0217(10) 0.0335(11) 0.0377(13) 0.0125(10) -0.0005(9) -0.0010(9)
O1 0.0224(8) 0.0215(8) 0.0219(9) -0.0010(7) 0.0081(7) -0.0059(7)
O4 0.0243(9) 0.0208(8) 0.0422(12) 0.0120(8) 0.0025(8) -0.0019(7)
N5 0.0191(9) 0.0215(9) 0.0184(9) 0.0027(7) 0.0027(7) 0.0021(7)
C5 0.0175(10) 0.0134(9) 0.0203(11) -0.0037(8) 0.0024(8) -0.0024(8)
C3 0.0181(10) 0.0168(10) 0.0141(10) -0.0015(8) 0.0012(8) 0.0017(8)
C22 0.0222(11) 0.0173(10) 0.0196(11) 0.0004(8) 0.0034(9) -0.0004(8)
C8 0.0184(10) 0.0150(9) 0.0231(11) -0.0062(8) 0.0037(9) -0.0027(8)
C9 0.0143(9) 0.0167(10) 0.0225(11) -0.0006(8) 0.0050(8) 0.0003(8)
C11 0.0240(11) 0.0174(10) 0.0291(13) 0.0016(9) 0.0089(10) -0.0019(8)
C15 0.0199(10) 0.0164(10) 0.0131(10) 0.0011(8) 0.0036(8) 0.0013(8)
C10 0.0210(10) 0.0159(10) 0.0219(11) -0.0006(8) 0.0057(9) -0.0017(8)
C14 0.0223(11) 0.0199(10) 0.0139(10) -0.0001(8) 0.0015(8) 0.0006(8)
N6 0.0262(10) 0.0315(11) 0.0228(10) 0.0009(8) 0.0072(8) -0.0015(8)
C20 0.0225(10) 0.0150(9) 0.0143(10) 0.0014(8) 0.0037(8) 0.0028(8)
C18 0.0215(10) 0.0165(10) 0.0179(11) -0.0003(8) 0.0074(8) -0.0037(8)
C17 0.0248(11) 0.0133(9) 0.0137(10) 0.0041(8) 0.0030(8) 0.0016(8)
C24 0.0177(10) 0.0237(11) 0.0248(12) 0.0004(9) 0.0018(9) -0.0030(9)
C6 0.0213(10) 0.0186(10) 0.0140(10) -0.0024(8) 0.0024(8) -0.0017(8)
C13 0.0183(10) 0.0158(10) 0.0191(11) -0.0033(8) 0.0063(8) -0.0011(8)
N2 0.0302(11) 0.0281(10) 0.0223(11) -0.0014(8) 0.0045(9) 0.0056(8)
C21 0.0205(10) 0.0155(9) 0.0158(10) -0.0025(8) 0.0050(8) 0.0006(8)
C7 0.0171(10) 0.0196(10) 0.0149(10) -0.0048(8) 0.0004(8) -0.0001(8)
C4 0.0143(9) 0.0157(10) 0.0186(11) -0.0029(8) 0.0017(8) 0.0006(7)
N3 0.0419(12) 0.0257(10) 0.0254(11) 0.0001(8) 0.0118(10) -0.0017(9)
C19 0.0221(10) 0.0127(9) 0.0147(10) 0.0006(8) 0.0066(8) -0.0012(8)
C16 0.0205(10) 0.0153(9) 0.0118(10) -0.0007(7) 0.0028(8) -0.0003(8)
N4 0.0457(13) 0.0249(11) 0.0380(13) 0.0003(9) 0.0063(11) -0.0127(10)
C1 0.0209(10) 0.0222(11) 0.0112(10) 0.0037(8) 0.0035(8) 0.0014(8)
C2 0.0211(11) 0.0172(10) 0.0209(12) -0.0003(9) 0.0022(9) 0.0034(8)
C12 0.0256(11) 0.0221(11) 0.0240(12) 0.0016(9) 0.0061(10) -0.0021(9)
C23 0.0215(11) 0.0227(11) 0.0251(12) 0.0035(9) 0.0012(9) 0.0011(9)
F10 0.0293(7) 0.0188(6) 0.0203(7) 0.0051(5) 0.0034(6) 0.0068(5)
F12 0.0346(7) 0.0212(6) 0.0138(6) 0.0034(5) 0.0028(5) 0.0042(5)
F11 0.0357(7) 0.0150(6) 0.0218(7) 0.0030(5) 0.0067(6) 0.0047(5)
F9 0.0338(7) 0.0266(7) 0.0131(6) 0.0011(5) 0.0006(6) 0.0039(6)
C36 0.0195(10) 0.0199(10) 0.0211(12) -0.0050(9) 0.0039(9) 0.0000(8)
N12 0.0479(14) 0.0376(12) 0.0219(12) -0.0077(9) 0.0032(10) 0.0067(10)
C31 0.0195(10) 0.0138(9) 0.0200(11) 0.0017(8) 0.0056(9) -0.0004(8)
C27 0.0226(11) 0.0201(10) 0.0190(11) -0.0035(9) 0.0051(9) -0.0029(9)
C28 0.0167(10) 0.0189(10) 0.0173(10) -0.0020(8) 0.0042(8) -0.0036(8)
C32 0.0191(10) 0.0193(10) 0.0124(10) 0.0011(8) 0.0034(8) -0.0020(8)
C33 0.0152(9) 0.0152(9) 0.0156(10) 0.0005(8) 0.0036(8) -0.0021(8)
C30 0.0160(10) 0.0154(9) 0.0175(10) 0.0032(8) 0.0033(8) 0.0002(8)
C26 0.0333(13) 0.0223(12) 0.0232(12) -0.0076(9) 0.0104(10) -0.0056(9)
C34 0.0183(10) 0.0169(10) 0.0177(11) 0.0001(8) 0.0047(8) -0.0012(8)
N11 0.0602(15) 0.0212(11) 0.0347(13) -0.0047(9) 0.0157(12) -0.0017(10)
C29 0.0185(10) 0.0216(10) 0.0134(10) 0.0021(8) 0.0025(8) -0.0014(8)
C25 0.0245(11) 0.0238(11) 0.0254(13) -0.0070(9) 0.0051(10) 0.0000(9)
N9 0.0364(11) 0.0193(10) 0.0313(12) -0.0021(8) 0.0087(9) 0.0019(8)
C35 0.0214(11) 0.0215(11) 0.0194(11) -0.0041(9) 0.0055(9) -0.0020(8)
O1S 0.0368(10) 0.0235(9) 0.0267(10) 0.0010(8) 0.0122(8) -0.0024(7)
O2S 0.0449(11) 0.0235(9) 0.0302(10) -0.0010(8) 0.0163(9) -0.0055(8)
O3S 0.0455(12) 0.0236(9) 0.0424(13) -0.0056(9) 0.0077(10) 0.0016(9)
N10 0.0350(11) 0.0275(10) 0.0189(10) -0.0026(8) 0.0045(9) 0.0024(8)
N8 0.0254(11) 0.0394(13) 0.0466(14) 0.0155(11) 0.0061(10) -0.0047(9)

loop_
_atom_type_symbol
_atom_type_description
_atom_type_scat_dispersion_real
_atom_type_scat_dispersion_imag
_atom_type_scat_source
C C 0.0033 0.0016 'International Tables Vol C Tables 4.2.6.8 and 6.1.1.4'
H H 0.0000 0.0000 'International Tables Vol C Tables 4.2.6.8 and 6.1.1.4'
N N 0.0061 0.0033 'International Tables Vol C Tables 4.2.6.8 and 6.1.1.4'
O O 0.0106 0.0060 'International Tables Vol C Tables 4.2.6.8 and 6.1.1.4'
F F 0.0171 0.0103 'International Tables Vol C Tables 4.2.6.8 and 6.1.1.4'
Gd Gd -0.1653 3.9035 'International Tables Vol C Tables 4.2.6.8 and 6.1.1.4'

loop_
_geom_angle_atom_site_label_1
_geom_angle_atom_site_label_2
_geom_angle_atom_site_label_3
_geom_angle
O6 Gd1 O5 97.64(7)
O6 Gd1 O2 89.16(7)
O5 Gd1 O2 148.58(6)
O6 Gd1 O1 143.51(6)
O5 Gd1 O1 80.03(6)
O2 Gd1 O1 111.81(7)
O6 Gd1 O3 142.00(6)
O5 Gd1 O3 78.04(7)
O2 Gd1 O3 77.87(7)
O1 Gd1 O3 73.63(6)
O6 Gd1 O4 70.75(6)
O5 Gd1 O4 77.00(7)
O2 Gd1 O4 76.43(7)
O1 Gd1 O4 141.38(6)
O3 Gd1 O4 71.51(6)
O6 Gd1 N5 71.82(6)
O5 Gd1 N5 71.84(6)
O2 Gd1 N5 138.78(6)
O1 Gd1 N5 72.93(6)
O3 Gd1 N5 138.03(6)
O4 Gd1 N5 126.66(6)
O6 Gd1 N1 84.55(6)
O5 Gd1 N1 141.47(6)
O2 Gd1 N1 69.52(6)
O1 Gd1 N1 76.12(6)
O3 Gd1 N1 122.22(6)
O4 Gd1 N1 137.95(7)
N5 Gd1 N1 72.45(6)
Gd1 O6 H6A 128(2)
Gd1 O6 H6B 125(2)
H6A O6 H6B 107(3)
C1 N1 Gd1 173.82(17)
Gd1 O2 H2A 116(2)
Gd1 O2 H2B 119(2)
H2A O2 H2B 111(3)
Gd1 O3 H3B 126(2)
Gd1 O3 H3A 121(2)
H3B O3 H3A 110(3)
Gd1 O5 H5B 125(2)
Gd1 O5 H5A 122(2)
H5B O5 H5A 106(3)
Gd1 O1 H1B 123(2)
Gd1 O1 H1A 126(2)
H1B O1 H1A 110(3)
Gd1 O4 H4B 118(2)
Gd1 O4 H4A 128(3)
H4B O4 H4A 112(4)
C13 N5 Gd1 170.98(17)
F1 C5 C6 117.14(19)
F1 C5 C4 118.90(18)
C6 C5 C4 123.87(19)
C1 C3 C4 120.63(19)
C1 C3 C2 115.15(18)
C4 C3 C2 124.06(19)
C23 C22 C21 123.68(19)
C23 C22 C24 113.69(19)
C21 C22 C24 122.6(2)
F4 C8 C7 118.16(19)
F4 C8 C9 118.43(19)
C7 C8 C9 123.40(19)
C6 C9 C10 122.1(2)
C6 C9 C8 112.95(18)
C10 C9 C8 124.90(19)
N3 C11 C10 176.9(2)
C13 C15 C14 113.05(18)
C13 C15 C16 122.88(19)
C14 C15 C16 124.06(18)
C9 C10 C11 123.28(19)
C9 C10 C12 123.3(2)
C11 C10 C12 112.85(19)
N6 C14 C15 175.4(2)
F8 C20 C19 117.70(18)
F8 C20 C21 118.47(18)
C19 C20 C21 123.82(19)
F6 C18 C17 117.98(18)
F6 C18 C21 119.05(18)
C17 C18 C21 122.96(19)
F5 C17 C18 118.01(18)
F5 C17 C16 118.41(18)
C18 C17 C16 123.57(19)
N7 C24 C22 177.3(2)
F2 C6 C5 118.09(18)
F2 C6 C9 118.43(18)
C5 C6 C9 123.5(2)
N5 C13 C15 175.2(2)
C20 C21 C22 123.65(19)
C20 C21 C18 113.13(18)
C22 C21 C18 123.22(19)
F3 C7 C8 118.21(18)
F3 C7 C4 118.27(19)
C8 C7 C4 123.52(19)
C5 C4 C7 112.78(18)
C5 C4 C3 123.00(18)
C7 C4 C3 124.22(19)
F7 C19 C20 118.08(18)
F7 C19 C16 119.02(18)
C20 C19 C16 122.89(19)
C17 C16 C19 113.54(18)
C17 C16 C15 123.03(18)
C19 C16 C15 123.43(19)
N1 C1 C3 179.4(3)
N2 C2 C3 176.5(2)
N4 C12 C10 175.3(3)
N8 C23 C22 177.0(2)
N10 C36 C34 177.6(2)
F11 C31 C32 117.75(19)
F11 C31 C28 118.49(18)
C32 C31 C28 123.72(19)
C28 C27 C25 122.3(2)
C28 C27 C26 122.9(2)
C25 C27 C26 114.61(19)
C31 C28 C27 123.1(2)
C31 C28 C29 113.18(18)
C27 C28 C29 123.8(2)
F12 C32 C31 117.94(18)
F12 C32 C33 118.73(18)
C31 C32 C33 123.27(19)
C32 C33 C30 113.12(18)
C32 C33 C34 122.75(19)
C30 C33 C34 124.13(18)
F10 C30 C29 117.76(18)
F10 C30 C33 118.24(18)
C29 C30 C33 123.95(19)
N11 C26 C27 177.1(3)
C33 C34 C36 122.31(19)
C33 C34 C35 123.16(19)
C36 C34 C35 114.30(19)
F9 C29 C30 118.07(18)
F9 C29 C28 119.13(18)
C30 C29 C28 122.76(19)
N12 C25 C27 178.8(3)
N9 C35 C34 176.9(2)
H1SA O1S H1SB 104(3)
H2SA O2S H2SB 112(3)
H3SA O3S H3SB 113(4)

loop_
_geom_bond_atom_site_label_1
_geom_bond_atom_site_label_2
_geom_bond_distance
Gd1 O6 2.3366(17)
Gd1 O5 2.3563(17)
Gd1 O2 2.3672(18)
Gd1 O1 2.3835(17)
Gd1 O3 2.3896(16)
Gd1 O4 2.3897(17)
Gd1 N5 2.5188(19)
Gd1 N1 2.5361(18)
F8 C20 1.345(2)
F5 C17 1.341(2)
F7 C19 1.344(2)
F3 C7 1.342(2)
F6 C18 1.343(2)
F2 C6 1.341(2)
F4 C8 1.340(2)
O6 H6A 0.80(3)
O6 H6B 0.86(3)
F1 C5 1.346(2)
N1 C1 1.145(3)
O2 H2A 0.78(3)
O2 H2B 0.79(4)
O3 H3B 0.89(4)
O3 H3A 0.72(3)
O5 H5B 0.83(3)
O5 H5A 0.83(4)
N7 C24 1.149(3)
O1 H1B 0.82(3)
O1 H1A 0.78(3)
O4 H4B 0.83(3)
O4 H4A 0.823(19)
N5 C13 1.147(3)
C5 C6 1.357(3)
C5 C4 1.413(3)
C3 C1 1.419(3)
C3 C4 1.423(3)
C3 C2 1.425(3)
C22 C23 1.417(3)
C22 C21 1.418(3)
C22 C24 1.419(3)
C8 C7 1.359(3)
C8 C9 1.420(3)
C9 C6 1.416(3)
C9 C10 1.417(3)
C11 N3 1.147(3)
C11 C10 1.423(3)
C15 C13 1.416(3)
C15 C14 1.419(3)
C15 C16 1.423(3)
C10 C12 1.424(3)
C14 N6 1.147(3)
C20 C19 1.355(3)
C20 C21 1.413(3)
C18 C17 1.358(3)
C18 C21 1.421(3)
C17 C16 1.410(3)
N2 C2 1.144(3)
C7 C4 1.421(3)
C19 C16 1.415(3)
N4 C12 1.150(3)
C23 N8 1.148(3)
F10 C30 1.348(2)
F12 C32 1.343(2)
F11 C31 1.347(2)
F9 C29 1.340(2)
C36 N10 1.148(3)
C36 C34 1.423(3)
N12 C25 1.145(3)
C31 C32 1.359(3)
C31 C28 1.412(3)
C27 C28 1.417(3)
C27 C25 1.420(3)
C27 C26 1.427(3)
C28 C29 1.424(3)
C32 C33 1.413(3)
C33 C30 1.415(3)
C33 C34 1.418(3)
C30 C29 1.357(3)
C26 N11 1.147(3)
C34 C35 1.424(3)
N9 C35 1.149(3)
O1S H1SA 0.83(4)
O1S H1SB 0.83(4)
O2S H2SA 0.87(4)
O2S H2SB 0.84(4)
O3S H3SA 0.79(4)
O3S H3SB 0.78(4)

loop_
_geom_torsion_atom_site_label_1
_geom_torsion_atom_site_label_2
_geom_torsion_atom_site_label_3
_geom_torsion_atom_site_label_4
_geom_torsion
O6 Gd1 N1 C1 -116.5(16)
O5 Gd1 N1 C1 -21.1(17)
O2 Gd1 N1 C1 152.4(16)
O1 Gd1 N1 C1 32.3(16)
O3 Gd1 N1 C1 92.4(16)
O4 Gd1 N1 C1 -169.6(16)
N5 Gd1 N1 C1 -43.9(16)
O6 Gd1 N5 C13 -147.3(11)
O5 Gd1 N5 C13 -42.5(11)
O2 Gd1 N5 C13 146.2(11)
O1 Gd1 N5 C13 42.3(11)
O3 Gd1 N5 C13 3.8(11)
O4 Gd1 N5 C13 -99.9(11)
N1 Gd1 N5 C13 122.7(11)
F4 C8 C9 C6 178.92(18)
C7 C8 C9 C6 0.1(3)
F4 C8 C9 C10 -2.8(3)
C7 C8 C9 C10 178.4(2)
C6 C9 C10 C11 -10.0(3)
C8 C9 C10 C11 171.9(2)
C6 C9 C10 C12 179.2(2)
C8 C9 C10 C12 1.1(3)
N3 C11 C10 C9 -151(5)
N3 C11 C10 C12 21(5)
C13 C15 C14 N6 15(3)
C16 C15 C14 N6 -164(3)
F6 C18 C17 F5 -0.3(3)
C21 C18 C17 F5 179.52(18)
F6 C18 C17 C16 178.12(18)
C21 C18 C17 C16 -2.1(3)
C23 C22 C24 N7 16(6)
C21 C22 C24 N7 -162(5)
F1 C5 C6 F2 -0.4(3)
C4 C5 C6 F2 -176.89(19)
F1 C5 C6 C9 178.17(18)
C4 C5 C6 C9 1.7(3)
C10 C9 C6 F2 -1.1(3)
C8 C9 C6 F2 177.23(18)
C10 C9 C6 C5 -179.6(2)
C8 C9 C6 C5 -1.3(3)
Gd1 N5 C13 C15 -51(3)
C14 C15 C13 N5 5(3)
C16 C15 C13 N5 -176(3)
F8 C20 C21 C22 2.5(3)
C19 C20 C21 C22 -178.6(2)
F8 C20 C21 C18 -176.74(18)
C19 C20 C21 C18 2.1(3)
C23 C22 C21 C20 179.3(2)
C24 C22 C21 C20 -2.3(3)
C23 C22 C21 C18 -1.5(3)
C24 C22 C21 C18 176.8(2)
F6 C18 C21 C20 179.01(18)
C17 C18 C21 C20 -0.8(3)
F6 C18 C21 C22 -0.2(3)
C17 C18 C21 C22 180.0(2)
F4 C8 C7 F3 1.8(3)
C9 C8 C7 F3 -179.44(18)
F4 C8 C7 C4 -177.99(18)
C9 C8 C7 C4 0.8(3)
F1 C5 C4 C7 -177.11(17)
C6 C5 C4 C7 -0.7(3)
F1 C5 C4 C3 3.2(3)
C6 C5 C4 C3 179.7(2)
F3 C7 C4 C5 179.70(17)
C8 C7 C4 C5 -0.5(3)
F3 C7 C4 C3 -0.6(3)
C8 C7 C4 C3 179.1(2)
C1 C3 C4 C5 13.6(3)
C2 C3 C4 C5 -171.1(2)
C1 C3 C4 C7 -166.0(2)
C2 C3 C4 C7 9.3(3)
F8 C20 C19 F7 -0.2(3)
C21 C20 C19 F7 -179.13(18)
F8 C20 C19 C16 178.20(18)
C21 C20 C19 C16 -0.7(3)
F5 C17 C16 C19 -178.18(17)
C18 C17 C16 C19 3.4(3)
F5 C17 C16 C15 1.2(3)
C18 C17 C16 C15 -177.2(2)
F7 C19 C16 C17 176.36(17)
C20 C19 C16 C17 -2.1(3)
F7 C19 C16 C15 -3.0(3)
C20 C19 C16 C15 178.6(2)
C13 C15 C16 C17 -6.2(3)
C14 C15 C16 C17 172.6(2)
C13 C15 C16 C19 173.10(19)
C14 C15 C16 C19 -8.1(3)
Gd1 N1 C1 C3 -100(22)
C4 C3 C1 N1 107(22)
C2 C3 C1 N1 -69(22)
C1 C3 C2 N2 -42(4)
C4 C3 C2 N2 143(4)
C9 C10 C12 N4 175(3)
C11 C10 C12 N4 3(3)
C21 C22 C23 N8 -175(5)
C24 C22 C23 N8 7(5)
F11 C31 C28 C27 2.8(3)
C32 C31 C28 C27 -179.9(2)
F11 C31 C28 C29 -177.40(17)
C32 C31 C28 C29 0.0(3)
C25 C27 C28 C31 -175.0(2)
C26 C27 C28 C31 10.3(3)
C25 C27 C28 C29 5.2(3)
C26 C27 C28 C29 -169.6(2)
F11 C31 C32 F12 0.0(3)
C28 C31 C32 F12 -177.38(18)
F11 C31 C32 C33 177.34(18)
C28 C31 C32 C33 -0.1(3)
F12 C32 C33 C30 177.44(17)
C31 C32 C33 C30 0.1(3)
F12 C32 C33 C34 -2.0(3)
C31 C32 C33 C34 -179.3(2)
C32 C33 C30 F10 177.35(17)
C34 C33 C30 F10 -3.2(3)
C32 C33 C30 C29 -0.1(3)
C34 C33 C30 C29 179.3(2)
C28 C27 C26 N11 147(5)
C25 C27 C26 N11 -28(5)
C32 C33 C34 C36 -13.1(3)
C30 C33 C34 C36 167.5(2)
C32 C33 C34 C35 172.72(19)
C30 C33 C34 C35 -6.7(3)
N10 C36 C34 C33 -149(6)
N10 C36 C34 C35 26(6)
F10 C30 C29 F9 0.3(3)
C33 C30 C29 F9 177.79(18)
F10 C30 C29 C28 -177.43(18)
C33 C30 C29 C28 0.1(3)
C31 C28 C29 F9 -177.68(18)
C27 C28 C29 F9 2.2(3)
C31 C28 C29 C30 0.0(3)
C27 C28 C29 C30 179.9(2)
C28 C27 C25 N12 -179(100)
C26 C27 C25 N12 -4(13)
C33 C34 C35 N9 -168(4)
C36 C34 C35 N9 17(4)
